data_1536763
loop_
_publ_author_name
'Yakubovich, O.V.'
'Dimitrova, O.V.'
'Savina, G.V.'

_publ_section_title
;
 Synthesis and crystal structure of chromium polyphosphate Cr (P O3)3
;
_journal_name_full Kristallografiya
_journal_page_first 486
_journal_page_last 489
_journal_volume 36
_journal_year 1991
_chemical_formula_sum 'Cr O9 P3'
_chemical_name_systematic 'Cr (P O3)3'
_space_group_IT_number 9
_symmetry_space_group_name_Hall 'I -2ya'
_symmetry_space_group_name_H-M 'I 1 a 1'
_cell_angle_alpha 90
_cell_angle_beta 98
_cell_angle_gamma 90
_cell_formula_units_Z 4
_cell_length_a 9.367
_cell_length_b 6.344
_cell_length_c 10.544
_cell_volume 620.472
_citation_journal_id_ASTM KRISAJ
_cod_data_source_file Yakubovich_KRISAJ_1991_1125.cif
_cod_data_source_block Cr1O9P3
_cod_original_cell_volume 620.4715
_cod_original_sg_symbol_Hall 'C -2yc (x+z,y,-x)'
_cod_original_formula_sum 'Cr1 O9 P3'
_cod_database_code 1536763

loop_
_symmetry_equiv_pos_as_xyz
x,y,z
x+1/2,-y,z
x+1/2,y+1/2,z+1/2
x+1,-y+1/2,z+1/2

loop_
_atom_site_label
_atom_site_type_symbol
_atom_site_fract_x
_atom_site_fract_y
_atom_site_fract_z
_atom_site_occupancy
_atom_site_U_iso_or_equiv
P1 P+5 0.252 0.5577 -0.003 1 0.0
O1 O-2 0.611 0.217 0.475 1 0.0
O8 O-2 0.667 0.93 0.873 1 0.0
O6 O-2 0.396 0.696 0.084 1 0.0
Cr1 Cr+3 0.25 0.246 0.25 1 0.0
O3 O-2 0.301 0.007 0.148 1 0.0
O9 O-2 0.7 0.946 0.598 1 0.0
P3 P+5 0.5651 0.4086 0.3856 1 0.0
O2 O-2 0.05 0.142 0.218 1 0.0
O4 O-2 0.299 0.068 0.39 1 0.0
P2 P+5 0.4409 0.5872 0.6106 1 0.0
O5 O-2 0.495 0.935 0.969 1 0.0
O7 O-2 0.933 0.882 0.784 1 0.0
